data_4328296
loop_
_publ_author_name
'Vadapalli Chandrasekhar'
'Tapas Senapati'
'Atanu Dey'
'Sourav Das'
'Marguerite Kalisz'
'Rodolphe Cl\'erac'

_publ_contact_author_address
;Head, Department of Chemistry
Indian Institute of Technology Kanpur
Kanpur 208016
Uttarpradesh
India
;
_publ_contact_author_email vc@iitk.ac.in
_publ_contact_author_fax '+91-512-259 7436'
_publ_contact_author_name 'Prof. V. Chandrasekhar'
_publ_contact_author_phone '+91-512-259 7259'
_publ_section_title
;
 Cyclo- and Carbophosphazene-Supported Ligands for the Assembly of
 Heterometallic (Cu2+/Ca2+, Cu2+/Dy3+, Cu2+/Tb3+) Complexes: Synthesis,
 Structure, and Magnetism
;
_journal_name_full 'Inorganic Chemistry'
_journal_page_first 2031
_journal_page_last 2038
_journal_paper_doi 10.1021/ic201463g
_journal_volume 51
_journal_year 2012
_chemical_formula_moiety 'C24 H34 N9 O4 P'
_chemical_formula_sum 'C24 H34 N9 O4 P'
_chemical_formula_weight 543.57
_chemical_name_systematic
; 
 ? 
;
_space_group_IT_number 14
_symmetry_cell_setting monoclinic
_symmetry_space_group_name_Hall '-P 2ybc'
_symmetry_space_group_name_H-M 'P 1 21/c 1'
_atom_sites_solution_hydrogens geom
_atom_sites_solution_primary direct
_atom_sites_solution_secondary difmap
_audit_creation_method SHELXL-97
_cell_angle_alpha 90.00
_cell_angle_beta 90.068(2)
_cell_angle_gamma 90.00
_cell_formula_units_Z 4
_cell_length_a 6.9843(10)
_cell_length_b 10.8837(16)
_cell_length_c 34.554(5)
_cell_measurement_reflns_used 3278
_cell_measurement_temperature 100(2)
_cell_measurement_theta_max 28.20
_cell_measurement_theta_min 2.36
_cell_volume 2626.6(7)
_computing_cell_refinement 'Bruker SMART'
_computing_data_collection 'Bruker SMART'
_computing_data_reduction 'Bruker SAINT'
_computing_molecular_graphics 'Bruker SHELXTL'
_computing_publication_material 'Bruker SHELXTL'
_computing_structure_refinement 'Bruker SHELXTL'
_computing_structure_solution 'Bruker SHELXTL'
_diffrn_ambient_temperature 100(2)
_diffrn_measured_fraction_theta_full 0.997
_diffrn_measured_fraction_theta_max 0.997
_diffrn_measurement_device_type 'CCD area detector'
_diffrn_measurement_method 'omega scans'
_diffrn_radiation_monochromator graphite
_diffrn_radiation_source 'fine-focus sealed tube'
_diffrn_radiation_type MoK\a
_diffrn_radiation_wavelength 0.71073
_diffrn_reflns_av_R_equivalents 0.0616
_diffrn_reflns_av_sigmaI/netI 0.0664
_diffrn_reflns_limit_h_max 8
_diffrn_reflns_limit_h_min -8
_diffrn_reflns_limit_k_max 10
_diffrn_reflns_limit_k_min -13
_diffrn_reflns_limit_l_max 42
_diffrn_reflns_limit_l_min -44
_diffrn_reflns_number 15379
_diffrn_reflns_theta_full 27.00
_diffrn_reflns_theta_max 27.00
_diffrn_reflns_theta_min 2.21
_exptl_absorpt_coefficient_mu 0.154
_exptl_absorpt_correction_T_max 0.9902
_exptl_absorpt_correction_T_min 0.9879
_exptl_absorpt_correction_type empirical
_exptl_absorpt_process_details sadabs
_exptl_crystal_colour colorless
_exptl_crystal_density_diffrn 1.375
_exptl_crystal_description block
_exptl_crystal_F_000 1152
_exptl_crystal_size_max 0.08
_exptl_crystal_size_mid 0.07
_exptl_crystal_size_min 0.06
_refine_diff_density_max 0.357
_refine_diff_density_min -0.555
_refine_diff_density_rms 0.096
_refine_ls_extinction_method none
_refine_ls_goodness_of_fit_ref 1.069
_refine_ls_hydrogen_treatment constr
_refine_ls_matrix_type full
_refine_ls_number_parameters 353
_refine_ls_number_reflns 5713
_refine_ls_number_restraints 0
_refine_ls_restrained_S_all 1.069
_refine_ls_R_factor_all 0.0786
_refine_ls_R_factor_gt 0.0530
_refine_ls_shift/su_max 0.001
_refine_ls_shift/su_mean 0.000
_refine_ls_structure_factor_coef Fsqd
_refine_ls_weighting_details 'calc w=1/[\s^2^(Fo^2^)+(0.0790P)^2^+0.9905P] where P=(Fo^2^+2Fc^2^)/3'
_refine_ls_weighting_scheme calc
_refine_ls_wR_factor_gt 0.1315
_refine_ls_wR_factor_ref 0.1597
_reflns_number_gt 4147
_reflns_number_total 5713
_reflns_threshold_expression >2sigma(I)
_cod_data_source_file ic201463g_si_001_1.cif
_cod_data_source_block Compound_2
_cod_original_sg_symbol_Hall ' -P 2ybc'
_cod_original_sg_symbol_H-M 'P 1 21/c 1 '
_cod_database_code 4328296

loop_
_symmetry_equiv_pos_as_xyz
'x, y, z'
'-x, y+1/2, -z+1/2'
'-x, -y, -z'
'x, -y-1/2, z-1/2'

loop_
_atom_site_label
_atom_site_type_symbol
_atom_site_fract_x
_atom_site_fract_y
_atom_site_fract_z
_atom_site_U_iso_or_equiv
_atom_site_adp_type
_atom_site_occupancy
_atom_site_symmetry_multiplicity
_atom_site_calc_flag
_atom_site_refinement_flags
P1 P 0.29117(8) 1.04282(5) 0.159866(16) 0.01783(17) Uani 1 1 d .
O1 O 0.6221(2) 1.17693(15) 0.06793(4) 0.0225(4) Uani 1 1 d .
H1 H 0.5465 1.1445 0.0829 0.034 Uiso 1 1 calc R
O2 O 0.8484(2) 1.25124(15) 0.01315(5) 0.0266(4) Uani 1 1 d .
O3 O -0.0551(2) 0.74858(14) 0.11298(5) 0.0246(4) Uani 1 1 d .
H3 H 0.0255 0.7967 0.1213 0.037 Uiso 1 1 calc R
O4 O -0.2704(2) 0.57710(15) 0.08366(5) 0.0277(4) Uani 1 1 d .
N1 N 0.4607(3) 1.13918(17) 0.16501(5) 0.0199(4) Uani 1 1 d .
N2 N 0.1370(3) 1.04443(17) 0.19382(5) 0.0201(4) Uani 1 1 d .
N3 N 0.3075(3) 1.21531(18) 0.22309(5) 0.0209(4) Uani 1 1 d .
N4 N 0.5766(3) 1.30565(18) 0.19802(6) 0.0235(4) Uani 1 1 d .
N5 N 0.0356(3) 1.13487(19) 0.25021(6) 0.0234(4) Uani 1 1 d .
N6 N 0.1722(3) 1.06086(17) 0.11837(5) 0.0191(4) Uani 1 1 d .
N7 N 0.2956(3) 1.08087(17) 0.08804(5) 0.0188(4) Uani 1 1 d .
N8 N 0.3982(3) 0.90646(17) 0.15332(5) 0.0200(4) Uani 1 1 d .
N9 N 0.2774(3) 0.81479(17) 0.14108(5) 0.0199(4) Uani 1 1 d .
C1 C 0.1653(3) 1.1312(2) 0.22114(6) 0.0189(5) Uani 1 1 d .
C2 C 0.4423(3) 1.2164(2) 0.19515(6) 0.0181(5) Uani 1 1 d .
C3 C -0.1244(4) 1.0503(2) 0.25218(8) 0.0308(6) Uani 1 1 d .
H3A H -0.1278 1.0011 0.2291 0.046 Uiso 1 1 calc R
H3B H -0.2416 1.0958 0.2544 0.046 Uiso 1 1 calc R
H3C H -0.1098 0.9979 0.2743 0.046 Uiso 1 1 calc R
C4 C 0.0546(4) 1.2175(3) 0.28289(7) 0.0308(6) Uani 1 1 d .
H4A H 0.0956 1.1721 0.3052 0.046 Uiso 1 1 calc R
H4B H -0.0667 1.2555 0.2881 0.046 Uiso 1 1 calc R
H4C H 0.1475 1.2798 0.2770 0.046 Uiso 1 1 calc R
C5 C 0.7357(3) 1.3126(2) 0.17105(7) 0.0270(5) Uani 1 1 d .
H5A H 0.8448 1.2714 0.1819 0.041 Uiso 1 1 calc R
H5B H 0.7670 1.3971 0.1663 0.041 Uiso 1 1 calc R
H5C H 0.7003 1.2738 0.1471 0.041 Uiso 1 1 calc R
C6 C 0.5805(4) 1.3933(3) 0.22964(8) 0.0328(6) Uani 1 1 d .
H6A H 0.4592 1.3927 0.2427 0.049 Uiso 1 1 calc R
H6B H 0.6049 1.4740 0.2196 0.049 Uiso 1 1 calc R
H6C H 0.6798 1.3712 0.2476 0.049 Uiso 1 1 calc R
C7 C -0.0341(3) 1.0556(2) 0.11259(7) 0.0232(5) Uani 1 1 d .
H7A H -0.0764 1.1294 0.1000 0.035 Uiso 1 1 calc R
H7B H -0.0967 1.0480 0.1372 0.035 Uiso 1 1 calc R
H7C H -0.0653 0.9859 0.0968 0.035 Uiso 1 1 calc R
C8 C 0.2340(3) 1.0919(2) 0.05312(7) 0.0212(5) Uani 1 1 d .
H8 H 0.1056 1.0782 0.0474 0.025 Uiso 1 1 calc R
C9 C 0.3679(3) 1.1262(2) 0.02264(6) 0.0208(5) Uani 1 1 d .
C10 C 0.3113(4) 1.1218(2) -0.01629(7) 0.0245(5) Uani 1 1 d .
H10 H 0.1903 1.0918 -0.0224 0.029 Uiso 1 1 calc R
C11 C 0.4286(4) 1.1602(2) -0.04533(7) 0.0266(5) Uani 1 1 d .
H11 H 0.3875 1.1563 -0.0709 0.032 Uiso 1 1 calc R
C12 C 0.6106(4) 1.2055(2) -0.03669(7) 0.0265(5) Uani 1 1 d .
H12 H 0.6906 1.2327 -0.0564 0.032 Uiso 1 1 calc R
C13 C 0.6714(3) 1.2099(2) 0.00140(7) 0.0226(5) Uani 1 1 d .
C14 C 0.5523(3) 1.1698(2) 0.03131(6) 0.0205(5) Uani 1 1 d .
C15 C 0.9526(4) 1.3252(2) -0.01375(7) 0.0300(6) Uani 1 1 d .
H15A H 0.9944 1.2752 -0.0350 0.045 Uiso 1 1 calc R
H15B H 1.0619 1.3605 -0.0011 0.045 Uiso 1 1 calc R
H15C H 0.8714 1.3897 -0.0233 0.045 Uiso 1 1 calc R
C16 C 0.5824(3) 0.8737(2) 0.17004(7) 0.0244(5) Uani 1 1 d .
H16A H 0.5631 0.8187 0.1914 0.037 Uiso 1 1 calc R
H16B H 0.6460 0.9466 0.1790 0.037 Uiso 1 1 calc R
H16C H 0.6598 0.8341 0.1508 0.037 Uiso 1 1 calc R
C17 C 0.3309(3) 0.7014(2) 0.14075(6) 0.0210(5) Uani 1 1 d .
H17 H 0.4520 0.6803 0.1497 0.025 Uiso 1 1 calc R
C18 C 0.2025(3) 0.6060(2) 0.12636(6) 0.0210(5) Uani 1 1 d .
C19 C 0.2692(4) 0.4840(2) 0.12493(7) 0.0257(5) Uani 1 1 d .
H19 H 0.3890 0.4643 0.1350 0.031 Uiso 1 1 calc R
C20 C 0.1560(4) 0.3937(2) 0.10857(7) 0.0290(6) Uani 1 1 d .
H20 H 0.2011 0.3134 0.1075 0.035 Uiso 1 1 calc R
C21 C -0.0234(4) 0.4209(2) 0.09380(7) 0.0252(5) Uani 1 1 d .
H21 H -0.0961 0.3595 0.0822 0.030 Uiso 1 1 calc R
C22 C -0.0951(3) 0.5397(2) 0.09624(7) 0.0229(5) Uani 1 1 d .
C23 C 0.0192(3) 0.6328(2) 0.11244(7) 0.0212(5) Uani 1 1 d .
C24 C -0.3710(4) 0.4964(2) 0.05803(8) 0.0297(6) Uani 1 1 d .
H24A H -0.2919 0.4783 0.0361 0.045 Uiso 1 1 calc R
H24B H -0.4870 0.5352 0.0495 0.045 Uiso 1 1 calc R
H24C H -0.4015 0.4215 0.0714 0.045 Uiso 1 1 calc R

loop_
_atom_site_aniso_label
_atom_site_aniso_U_11
_atom_site_aniso_U_22
_atom_site_aniso_U_33
_atom_site_aniso_U_23
_atom_site_aniso_U_13
_atom_site_aniso_U_12
P1 0.0190(3) 0.0177(3) 0.0168(3) -0.0015(2) 0.0011(2) -0.0007(2)
O1 0.0225(9) 0.0264(9) 0.0186(8) 0.0022(7) -0.0005(7) -0.0013(7)
O2 0.0277(9) 0.0286(9) 0.0233(9) 0.0036(7) 0.0034(7) -0.0024(7)
O3 0.0270(9) 0.0156(8) 0.0313(10) -0.0049(7) -0.0028(7) 0.0017(7)
O4 0.0248(9) 0.0215(9) 0.0368(10) -0.0069(7) -0.0025(8) -0.0009(7)
N1 0.0218(10) 0.0212(10) 0.0166(9) -0.0034(8) 0.0040(8) -0.0038(8)
N2 0.0211(10) 0.0203(10) 0.0189(10) -0.0026(8) 0.0022(8) -0.0029(8)
N3 0.0187(10) 0.0235(10) 0.0205(10) -0.0030(8) 0.0037(8) -0.0027(8)
N4 0.0250(11) 0.0247(11) 0.0208(10) -0.0062(8) 0.0050(8) -0.0060(8)
N5 0.0213(10) 0.0266(11) 0.0223(10) -0.0059(8) 0.0064(8) -0.0068(8)
N6 0.0209(10) 0.0195(10) 0.0170(9) 0.0007(8) -0.0003(8) 0.0000(7)
N7 0.0192(10) 0.0180(10) 0.0193(10) -0.0018(7) 0.0036(8) 0.0013(7)
N8 0.0222(10) 0.0183(10) 0.0195(10) -0.0014(8) -0.0021(8) 0.0016(8)
N9 0.0239(10) 0.0183(10) 0.0174(10) -0.0010(8) 0.0012(8) 0.0002(8)
C1 0.0171(11) 0.0212(12) 0.0185(11) 0.0009(9) -0.0024(9) 0.0011(9)
C2 0.0164(11) 0.0198(11) 0.0182(11) 0.0007(9) -0.0018(8) 0.0001(8)
C3 0.0263(13) 0.0367(15) 0.0295(14) -0.0069(11) 0.0074(11) -0.0104(11)
C4 0.0262(13) 0.0420(16) 0.0241(13) -0.0117(11) 0.0095(10) -0.0087(11)
C5 0.0248(13) 0.0303(14) 0.0259(13) -0.0049(10) 0.0067(10) -0.0051(10)
C6 0.0311(14) 0.0355(15) 0.0317(14) -0.0143(12) 0.0052(11) -0.0098(11)
C7 0.0179(12) 0.0256(13) 0.0261(12) 0.0006(10) -0.0005(9) -0.0004(9)
C8 0.0248(12) 0.0175(11) 0.0214(12) -0.0018(9) -0.0036(9) 0.0003(9)
C9 0.0268(12) 0.0154(11) 0.0200(11) -0.0004(9) -0.0015(9) 0.0019(9)
C10 0.0303(13) 0.0215(12) 0.0217(12) -0.0035(10) -0.0057(10) 0.0015(10)
C11 0.0368(14) 0.0228(13) 0.0201(12) 0.0000(10) -0.0029(10) 0.0041(10)
C12 0.0400(15) 0.0227(13) 0.0168(12) 0.0024(10) 0.0061(10) 0.0060(10)
C13 0.0241(12) 0.0155(11) 0.0282(13) 0.0006(10) -0.0006(10) 0.0026(9)
C14 0.0319(13) 0.0164(11) 0.0133(10) -0.0002(9) -0.0022(9) 0.0043(9)
C15 0.0303(14) 0.0297(14) 0.0299(14) 0.0034(11) 0.0121(11) -0.0036(11)
C16 0.0239(12) 0.0268(13) 0.0223(12) -0.0027(10) -0.0034(10) 0.0049(10)
C17 0.0228(12) 0.0213(12) 0.0189(11) 0.0012(9) 0.0016(9) 0.0059(9)
C18 0.0287(13) 0.0178(12) 0.0165(11) 0.0003(9) 0.0036(9) -0.0017(9)
C19 0.0271(13) 0.0227(13) 0.0273(13) 0.0003(10) 0.0012(10) 0.0033(10)
C20 0.0365(15) 0.0158(12) 0.0347(14) -0.0006(10) 0.0069(11) 0.0028(10)
C21 0.0329(14) 0.0179(12) 0.0247(12) -0.0026(10) 0.0053(10) -0.0037(10)
C22 0.0260(12) 0.0204(12) 0.0222(12) 0.0010(9) 0.0035(9) -0.0016(9)
C23 0.0282(13) 0.0150(11) 0.0204(11) -0.0008(9) 0.0048(9) 0.0028(9)
C24 0.0276(13) 0.0281(13) 0.0335(14) -0.0053(11) -0.0007(11) -0.0041(10)

loop_
_atom_type_symbol
_atom_type_description
_atom_type_scat_dispersion_real
_atom_type_scat_dispersion_imag
_atom_type_scat_source
C C 0.0033 0.0016 'International Tables Vol C Tables 4.2.6.8 and 6.1.1.4'
H H 0.0000 0.0000 'International Tables Vol C Tables 4.2.6.8 and 6.1.1.4'
N N 0.0061 0.0033 'International Tables Vol C Tables 4.2.6.8 and 6.1.1.4'
O O 0.0106 0.0060 'International Tables Vol C Tables 4.2.6.8 and 6.1.1.4'
P P 0.1023 0.0942 'International Tables Vol C Tables 4.2.6.8 and 6.1.1.4'

loop_
_geom_angle_atom_site_label_1
_geom_angle_atom_site_label_2
_geom_angle_atom_site_label_3
_geom_angle
N1 P1 N2 114.43(10)
N1 P1 N6 112.84(10)
N2 P1 N6 107.18(10)
N1 P1 N8 105.46(10)
N2 P1 N8 114.25(10)
N6 P1 N8 102.11(9)
C13 O2 C15 116.75(19)
C22 O4 C24 117.03(19)
C2 N1 P1 115.26(16)
C1 N2 P1 115.09(16)
C2 N3 C1 118.91(19)
C2 N4 C6 122.6(2)
C2 N4 C5 121.37(19)
C6 N4 C5 115.82(19)
C1 N5 C3 122.2(2)
C1 N5 C4 122.35(19)
C3 N5 C4 115.3(2)
N7 N6 C7 121.53(18)
N7 N6 P1 111.22(14)
C7 N6 P1 127.25(16)
C8 N7 N6 121.36(19)
N9 N8 C16 119.16(18)
N9 N8 P1 114.25(15)
C16 N8 P1 123.90(15)
C17 N9 N8 121.36(19)
N2 C1 N3 128.0(2)
N2 C1 N5 116.2(2)
N3 C1 N5 115.8(2)
N1 C2 N3 128.0(2)
N1 C2 N4 116.0(2)
N3 C2 N4 115.98(19)
N7 C8 C9 119.2(2)
C10 C9 C14 118.3(2)
C10 C9 C8 120.2(2)
C14 C9 C8 121.4(2)
C11 C10 C9 121.8(2)
C10 C11 C12 120.0(2)
C13 C12 C11 119.6(2)
O2 C13 C12 124.5(2)
O2 C13 C14 114.8(2)
C12 C13 C14 120.7(2)
O1 C14 C13 117.2(2)
O1 C14 C9 123.1(2)
C13 C14 C9 119.6(2)
N9 C17 C18 120.4(2)
C23 C18 C19 119.2(2)
C23 C18 C17 122.1(2)
C19 C18 C17 118.7(2)
C20 C19 C18 119.7(2)
C19 C20 C21 121.0(2)
C20 C21 C22 120.2(2)
O4 C22 C21 125.7(2)
O4 C22 C23 114.9(2)
C21 C22 C23 119.4(2)
O3 C23 C18 122.5(2)
O3 C23 C22 117.1(2)
C18 C23 C22 120.4(2)

loop_
_geom_bond_atom_site_label_1
_geom_bond_atom_site_label_2
_geom_bond_distance
P1 N1 1.5915(19)
P1 N2 1.593(2)
P1 N6 1.6680(19)
P1 N8 1.6771(19)
O1 C14 1.358(3)
O2 C13 1.376(3)
O2 C15 1.430(3)
O3 C23 1.363(3)
O4 C22 1.361(3)
O4 C24 1.431(3)
N1 C2 1.345(3)
N2 C1 1.350(3)
N3 C2 1.349(3)
N3 C1 1.352(3)
N4 C2 1.354(3)
N4 C6 1.451(3)
N4 C5 1.453(3)
N5 C1 1.354(3)
N5 C3 1.449(3)
N5 C4 1.450(3)
N6 N7 1.375(3)
N6 C7 1.456(3)
N7 C8 1.286(3)
N8 N9 1.373(3)
N8 C16 1.454(3)
N9 C17 1.289(3)
C8 C9 1.458(3)
C9 C10 1.403(3)
C9 C14 1.404(3)
C10 C11 1.362(3)
C11 C12 1.395(4)
C12 C13 1.383(3)
C13 C14 1.398(3)
C17 C18 1.459(3)
C18 C23 1.398(3)
C18 C19 1.408(3)
C19 C20 1.382(4)
C20 C21 1.385(4)
C21 C22 1.389(3)
C22 C23 1.406(3)

loop_
_cod_related_entry_id
_cod_related_entry_database
_cod_related_entry_code
1 ChemSpider 30661222
